data_7109026
loop_
_publ_author_name
'Ali H. Essa'
'Reinner I. Lerrick'
'Floriana Tuna'
'Ross W. Harrington'
'William Clegg'
'Michael J. Hall'

_publ_section_title
;
 Reduction of 2,2,2-trichloro-1-arylethanones by RMgX: mechanistic
 investigation and the synthesis of substituted
 alpha,alpha-dichloroketones
;
_journal_name_full Chem.Commun.
_journal_page_first 2756
_journal_paper_doi 10.1039/c3cc39147g
_journal_volume 49
_journal_year 2013
_chemical_formula_moiety 'C15 H15 Cl2 N O3'
_chemical_formula_sum 'C15 H15 Cl2 N O3'
_chemical_formula_weight 328.18
_chemical_name_systematic
;
?
;
_space_group_IT_number 14
_symmetry_cell_setting monoclinic
_symmetry_space_group_name_Hall '-P 2yn'
_symmetry_space_group_name_H-M 'P 1 21/n 1'
_atom_sites_solution_hydrogens difmap
_atom_sites_solution_primary direct
_atom_sites_solution_secondary difmap
_audit_creation_method SHELXL-97
_cell_angle_alpha 90.00
_cell_angle_beta 106.344(8)
_cell_angle_gamma 90.00
_cell_formula_units_Z 4
_cell_length_a 8.9648(6)
_cell_length_b 12.0920(7)
_cell_length_c 14.0270(11)
_cell_measurement_reflns_used 3062
_cell_measurement_temperature 150(2)
_cell_measurement_theta_max 28.37
_cell_measurement_theta_min 2.90
_cell_volume 1459.11(18)
_computing_cell_refinement
;
CrysAlisPro, Agilent Technologies,
Version 1.171.34.49 (release 20-01-2011 CrysAlis171 .NET)
(compiled Jan 20 2011,15:58:25)
;
_computing_data_collection
;
CrysAlisPro, Agilent Technologies,
Version 1.171.34.49 (release 20-01-2011 CrysAlis171 .NET)
(compiled Jan 20 2011,15:58:25)
;
_computing_data_reduction
;
CrysAlisPro, Agilent Technologies,
Version 1.171.34.49 (release 20-01-2011 CrysAlis171 .NET)
(compiled Jan 20 2011,15:58:25)
;
_computing_molecular_graphics 'Bruker SHELXTL'
_computing_publication_material 'Bruker SHELXTL and local programs'
_computing_structure_refinement 'Bruker SHELXTL'
_computing_structure_solution 'Bruker SHELXTL'
_diffrn_ambient_temperature 150(2)
_diffrn_detector_area_resol_mean 10.3968
_diffrn_measured_fraction_theta_full 0.999
_diffrn_measured_fraction_theta_max 0.858
_diffrn_measurement_device_type 'Oxford Diffraction Gemini A Ultra diffractometer'
_diffrn_measurement_method '\w scans'
_diffrn_radiation_monochromator none
_diffrn_radiation_source 'sealed tube with Enhance optics'
_diffrn_radiation_type MoK\a
_diffrn_radiation_wavelength 0.71073
_diffrn_reflns_av_R_equivalents 0.0284
_diffrn_reflns_av_sigmaI/netI 0.0348
_diffrn_reflns_limit_h_max 10
_diffrn_reflns_limit_h_min -11
_diffrn_reflns_limit_k_max 13
_diffrn_reflns_limit_k_min -15
_diffrn_reflns_limit_l_max 18
_diffrn_reflns_limit_l_min -18
_diffrn_reflns_number 9278
_diffrn_reflns_theta_full 25.00
_diffrn_reflns_theta_max 28.43
_diffrn_reflns_theta_min 2.91
_exptl_absorpt_coefficient_mu 0.454
_exptl_absorpt_correction_T_max 0.876
_exptl_absorpt_correction_T_min 0.839
_exptl_absorpt_correction_type multi-scan
_exptl_absorpt_process_details
;
CrysAlisPro, Agilent Technologies,
Version 1.171.34.49 (release 20-01-2011 CrysAlis171 .NET)
(compiled Jan 20 2011,15:58:25)
Empirical absorption correction using spherical harmonics,
implemented in SCALE3 ABSPACK scaling algorithm.
;
_exptl_crystal_colour colourless
_exptl_crystal_density_diffrn 1.494
_exptl_crystal_density_method 'not measured'
_exptl_crystal_description block
_exptl_crystal_F_000 680
_exptl_crystal_size_max 0.40
_exptl_crystal_size_mid 0.30
_exptl_crystal_size_min 0.30
_refine_diff_density_max 0.318
_refine_diff_density_min -0.208
_refine_diff_density_rms 0.053
_refine_ls_extinction_method none
_refine_ls_goodness_of_fit_ref 1.041
_refine_ls_hydrogen_treatment mixed
_refine_ls_matrix_type full
_refine_ls_number_parameters 196
_refine_ls_number_reflns 3145
_refine_ls_number_restraints 0
_refine_ls_restrained_S_all 1.041
_refine_ls_R_factor_all 0.0509
_refine_ls_R_factor_gt 0.0369
_refine_ls_shift/su_max 0.000
_refine_ls_shift/su_mean 0.000
_refine_ls_structure_factor_coef Fsqd
_refine_ls_weighting_details 'calc w=1/[\s^2^(Fo^2^)+(0.0342P)^2^+0.6168P] where P=(Fo^2^+2Fc^2^)/3'
_refine_ls_weighting_scheme calc
_refine_ls_wR_factor_gt 0.0784
_refine_ls_wR_factor_ref 0.0868
_reflns_number_gt 2539
_reflns_number_total 3145
_reflns_threshold_expression I>2\s(I)
_cod_data_source_file c3cc39147g.txt
_cod_data_source_block mjh76_3b
_cod_original_cell_volume 1459.11(17)
_cod_original_sg_symbol_H-M 'P 21/n'
_cod_database_code 7109026
_computing_special_details
;
TITL mjh76 in P2(1)/n
CELL 0.71073 8.9648 12.0920 14.0270 90.000 106.344 90.000
ZERR 4.00 0.0006 0.0007 0.0011 0.000 0.008 0.000
LATT 1
SYMM 0.5-X, 0.5+Y, 0.5-Z
SFAC C H N O CL
UNIT 60 60 4 12 8
TEMP -123
L.S. 8
BOND $H
CONF
FMAP 2
PLAN 5
ACTA 50
REM colourless block
SIZE 0.40 0.30 0.30
HTAB O2 O1
HTAB O2 O4_$1
EQIV $1 x-1, y, z
REM EXTI 0.000000
WGHT 0.034200 0.616800
FVAR 0.57892
CL2 5 0.043584 0.170386 0.091792 11.00000 0.02707 0.02969 =
0.03375 -0.00089 0.01462 -0.00252
O4 4 0.684497 0.048045 0.402942 11.00000 0.01937 0.02649 =
0.04127 0.00199 0.00809 0.00235
CL1 5 -0.050520 -0.041150 0.155331 11.00000 0.02913 0.01808 =
0.05278 -0.00189 0.00447 0.00063
C7 1 -0.051360 0.105044 0.172907 11.00000 0.02319 0.01650 =
0.03541 0.00190 0.01312 -0.00077
O1 4 -0.261572 0.195566 0.211799 11.00000 0.02781 0.04010 =
0.03550 -0.00011 0.01216 0.00902
O2 4 -0.029428 0.080079 0.347671 11.00000 0.02312 0.05068 =
0.03872 0.01319 0.01393 0.00521
C11 1 0.419880 -0.021644 0.368889 11.00000 0.02530 0.02057 =
0.03271 0.00477 0.00914 0.00263
AFIX 43
H11A 2 0.454379 -0.094867 0.387540 11.00000 -1.20000
AFIX 0
N 3 -0.473727 0.171475 0.017328 11.00000 0.02077 0.03487 =
0.03731 0.01085 0.00839 -0.00196
C14 1 0.317545 0.191229 0.315094 11.00000 0.02607 0.01920 =
0.03207 -0.00034 0.01002 0.00202
AFIX 43
H14A 2 0.283199 0.264650 0.297203 11.00000 -1.20000
AFIX 0
C12 1 0.526817 0.062142 0.372175 11.00000 0.02003 0.02594 =
0.02422 -0.00094 0.00800 0.00079
C6 1 -0.222724 0.147960 0.145490 11.00000 0.02266 0.02211 =
0.03319 0.00482 0.01075 -0.00031
C9 1 0.208643 0.107868 0.310240 11.00000 0.02105 0.02608 =
0.02517 -0.00034 0.00942 0.00126
C10 1 0.262468 0.002131 0.338240 11.00000 0.02397 0.02440 =
0.03580 0.00433 0.01026 -0.00207
AFIX 43
H10A 2 0.189698 -0.055508 0.336391 11.00000 -1.20000
AFIX 0
C15 1 0.740523 -0.062368 0.424445 11.00000 0.02641 0.03064 =
0.04283 0.00349 0.00799 0.00844
AFIX 137
H15A 2 0.854138 -0.061391 0.449919 11.00000 -1.50000
H15B 2 0.709721 -0.106876 0.363659 11.00000 -1.50000
H15C 2 0.696148 -0.094584 0.474509 11.00000 -1.50000
AFIX 0
C8 1 0.037564 0.135126 0.281049 11.00000 0.02168 0.02536 =
0.03101 0.00216 0.01081 0.00160
AFIX 13
H8A 2 0.026595 0.216533 0.289678 11.00000 -1.20000
AFIX 0
C13 1 0.474891 0.168666 0.345572 11.00000 0.02378 0.02189 =
0.03528 -0.00124 0.00961 -0.00382
AFIX 43
H13A 2 0.547772 0.226449 0.348295 11.00000 -1.20000
AFIX 0
C4 1 -0.298112 0.074948 -0.033601 11.00000 0.03344 0.02729 =
0.03757 0.00156 0.01114 -0.00416
AFIX 43
H4A 2 -0.204711 0.039141 -0.035589 11.00000 -1.20000
AFIX 0
C3 1 -0.434536 0.079627 -0.110775 11.00000 0.04399 0.03754 =
0.03327 0.00287 0.00698 -0.01241
AFIX 43
H3A 2 -0.452152 0.047385 -0.174751 11.00000 -1.20000
AFIX 0
C5 1 -0.321745 0.131785 0.047243 11.00000 0.02208 0.02314 =
0.03596 0.00533 0.00999 -0.00210
C1 1 -0.556335 0.234366 0.075295 11.00000 0.02054 0.05199 =
0.04917 0.01042 0.01239 0.00683
AFIX 137
H1A 2 -0.656231 0.259614 0.031753 11.00000 -1.50000
H1B 2 -0.493782 0.298503 0.105319 11.00000 -1.50000
H1C 2 -0.574505 0.187242 0.127765 11.00000 -1.50000
AFIX 0
C2 1 -0.538883 0.139625 -0.077029 11.00000 0.02723 0.04470 =
0.03871 0.01370 0.00197 -0.00955
AFIX 43
H2A 2 -0.642177 0.156294 -0.114773 11.00000 -1.20000
AFIX 0
H2 2 -0.121763 0.103024 0.338064 11.00000 0.05620
HKLF 4
REM mjh76 in P2(1)/n
REM R1 = 0.0369 for 2539 Fo > 4sig(Fo) and 0.0509 for all 3145 data
REM 196 parameters refined using 0 restraints
END
;

loop_
_symmetry_equiv_pos_as_xyz
'x, y, z'
'-x+1/2, y+1/2, -z+1/2'
'-x, -y, -z'
'x-1/2, -y-1/2, z-1/2'

loop_
_atom_site_label
_atom_site_type_symbol
_atom_site_fract_x
_atom_site_fract_y
_atom_site_fract_z
_atom_site_U_iso_or_equiv
_atom_site_adp_type
_atom_site_occupancy
_atom_site_symmetry_multiplicity
_atom_site_calc_flag
_atom_site_refinement_flags
Cl2 Cl 0.04358(5) 0.17039(4) 0.09179(3) 0.02894(13) Uani 1 1 d .
O4 O 0.68450(14) 0.04804(10) 0.40294(10) 0.0291(3) Uani 1 1 d .
Cl1 Cl -0.05052(6) -0.04115(4) 0.15533(4) 0.03477(15) Uani 1 1 d .
C7 C -0.0514(2) 0.10504(14) 0.17291(14) 0.0240(4) Uani 1 1 d .
O1 O -0.26157(15) 0.19557(12) 0.21180(10) 0.0338(3) Uani 1 1 d .
O2 O -0.02943(17) 0.08008(13) 0.34767(11) 0.0364(4) Uani 1 1 d .
C11 C 0.4199(2) -0.02164(15) 0.36889(14) 0.0260(4) Uani 1 1 d .
H11A H 0.4544 -0.0949 0.3875 0.031 Uiso 1 1 calc R
N N -0.47373(18) 0.17147(13) 0.01733(12) 0.0309(4) Uani 1 1 d .
C14 C 0.3175(2) 0.19123(15) 0.31509(14) 0.0254(4) Uani 1 1 d .
H14A H 0.2832 0.2647 0.2972 0.030 Uiso 1 1 calc R
C12 C 0.5268(2) 0.06214(15) 0.37217(13) 0.0230(4) Uani 1 1 d .
C6 C -0.2227(2) 0.14796(15) 0.14549(14) 0.0254(4) Uani 1 1 d .
C9 C 0.2086(2) 0.10787(15) 0.31024(13) 0.0235(4) Uani 1 1 d .
C10 C 0.2625(2) 0.00213(16) 0.33824(14) 0.0277(4) Uani 1 1 d .
H10A H 0.1897 -0.0555 0.3364 0.033 Uiso 1 1 calc R
C15 C 0.7405(2) -0.06237(16) 0.42445(16) 0.0336(5) Uani 1 1 d .
H15A H 0.8541 -0.0614 0.4499 0.050 Uiso 1 1 calc R
H15B H 0.7097 -0.1069 0.3637 0.050 Uiso 1 1 calc R
H15C H 0.6961 -0.0946 0.4745 0.050 Uiso 1 1 calc R
C8 C 0.0376(2) 0.13513(16) 0.28105(14) 0.0253(4) Uani 1 1 d .
H8A H 0.0266 0.2165 0.2897 0.030 Uiso 1 1 calc R
C13 C 0.4749(2) 0.16867(15) 0.34557(14) 0.0267(4) Uani 1 1 d .
H13A H 0.5478 0.2264 0.3483 0.032 Uiso 1 1 calc R
C4 C -0.2981(2) 0.07495(16) -0.03360(15) 0.0325(5) Uani 1 1 d .
H4A H -0.2047 0.0391 -0.0356 0.039 Uiso 1 1 calc R
C3 C -0.4345(3) 0.07963(18) -0.11077(16) 0.0391(5) Uani 1 1 d .
H3A H -0.4522 0.0474 -0.1748 0.047 Uiso 1 1 calc R
C5 C -0.3217(2) 0.13179(15) 0.04724(14) 0.0267(4) Uani 1 1 d .
C1 C -0.5563(2) 0.23437(19) 0.07529(17) 0.0400(5) Uani 1 1 d .
H1A H -0.6562 0.2596 0.0318 0.060 Uiso 1 1 calc R
H1B H -0.4938 0.2985 0.1053 0.060 Uiso 1 1 calc R
H1C H -0.5745 0.1872 0.1278 0.060 Uiso 1 1 calc R
C2 C -0.5389(2) 0.13963(18) -0.07703(16) 0.0384(5) Uani 1 1 d .
H2A H -0.6422 0.1563 -0.1148 0.046 Uiso 1 1 calc R
H2 H -0.122(3) 0.103(2) 0.3381(19) 0.056(8) Uiso 1 1 d .

loop_
_atom_site_aniso_label
_atom_site_aniso_U_11
_atom_site_aniso_U_22
_atom_site_aniso_U_33
_atom_site_aniso_U_23
_atom_site_aniso_U_13
_atom_site_aniso_U_12
Cl2 0.0271(2) 0.0297(3) 0.0338(3) -0.0009(2) 0.0146(2) -0.00252(19)
O4 0.0194(6) 0.0265(7) 0.0413(8) 0.0020(6) 0.0081(6) 0.0023(5)
Cl1 0.0291(3) 0.0181(2) 0.0528(3) -0.0019(2) 0.0045(2) 0.00063(18)
C7 0.0232(9) 0.0165(8) 0.0354(10) 0.0019(8) 0.0131(8) -0.0008(7)
O1 0.0278(7) 0.0401(8) 0.0355(7) -0.0001(6) 0.0122(6) 0.0090(6)
O2 0.0231(7) 0.0507(9) 0.0387(8) 0.0132(7) 0.0139(6) 0.0052(7)
C11 0.0253(9) 0.0206(9) 0.0327(10) 0.0048(8) 0.0091(8) 0.0026(7)
N 0.0208(8) 0.0349(9) 0.0373(9) 0.0109(8) 0.0084(7) -0.0020(7)
C14 0.0261(9) 0.0192(9) 0.0321(10) -0.0003(8) 0.0100(8) 0.0020(7)
C12 0.0200(9) 0.0259(9) 0.0242(9) -0.0009(8) 0.0080(7) 0.0008(7)
C6 0.0227(9) 0.0221(9) 0.0332(10) 0.0048(8) 0.0107(8) -0.0003(7)
C9 0.0210(9) 0.0261(9) 0.0252(9) -0.0003(8) 0.0094(8) 0.0013(7)
C10 0.0240(9) 0.0244(9) 0.0358(10) 0.0043(8) 0.0103(8) -0.0021(8)
C15 0.0264(10) 0.0306(10) 0.0428(11) 0.0035(9) 0.0080(9) 0.0084(8)
C8 0.0217(9) 0.0254(9) 0.0310(10) 0.0022(8) 0.0108(8) 0.0016(7)
C13 0.0238(9) 0.0219(9) 0.0353(10) -0.0012(8) 0.0096(8) -0.0038(7)
C4 0.0334(11) 0.0273(10) 0.0376(11) 0.0016(9) 0.0111(9) -0.0042(8)
C3 0.0440(13) 0.0375(12) 0.0333(11) 0.0029(9) 0.0070(10) -0.0124(10)
C5 0.0221(9) 0.0231(9) 0.0360(10) 0.0053(8) 0.0100(8) -0.0021(7)
C1 0.0205(10) 0.0520(13) 0.0492(13) 0.0104(11) 0.0124(9) 0.0068(9)
C2 0.0272(11) 0.0447(12) 0.0387(12) 0.0137(10) 0.0020(9) -0.0095(9)

loop_
_atom_type_symbol
_atom_type_description
_atom_type_scat_dispersion_real
_atom_type_scat_dispersion_imag
_atom_type_scat_source
C C 0.0033 0.0016 'International Tables Vol C Tables 4.2.6.8 and 6.1.1.4'
H H 0.0000 0.0000 'International Tables Vol C Tables 4.2.6.8 and 6.1.1.4'
N N 0.0061 0.0033 'International Tables Vol C Tables 4.2.6.8 and 6.1.1.4'
O O 0.0106 0.0060 'International Tables Vol C Tables 4.2.6.8 and 6.1.1.4'
Cl Cl 0.1484 0.1585 'International Tables Vol C Tables 4.2.6.8 and 6.1.1.4'

loop_
_geom_angle_atom_site_label_1
_geom_angle_atom_site_label_2
_geom_angle_atom_site_label_3
_geom_angle
C12 O4 C15 117.00(14)
Cl2 C7 Cl1 109.20(10)
Cl2 C7 C6 107.93(12)
Cl2 C7 C8 108.34(12)
Cl1 C7 C6 109.68(12)
Cl1 C7 C8 110.34(12)
C6 C7 C8 111.29(15)
C8 O2 H2 108.6(18)
H11A C11 C12 120.2
H11A C11 C10 120.2
C12 C11 C10 119.56(17)
C5 N C1 128.22(17)
C5 N C2 108.37(17)
C1 N C2 123.39(17)
H14A C14 C9 119.6
H14A C14 C13 119.6
C9 C14 C13 120.89(16)
O4 C12 C11 124.26(16)
O4 C12 C13 116.12(16)
C11 C12 C13 119.59(16)
C7 C6 O1 116.03(16)
C7 C6 C5 119.55(16)
O1 C6 C5 124.41(17)
C14 C9 C10 118.14(16)
C14 C9 C8 120.05(16)
C10 C9 C8 121.71(16)
C11 C10 C9 121.56(17)
C11 C10 H10A 119.2
C9 C10 H10A 119.2
O4 C15 H15A 109.5
O4 C15 H15B 109.5
O4 C15 H15C 109.5
H15A C15 H15B 109.5
H15A C15 H15C 109.5
H15B C15 H15C 109.5
C7 C8 O2 109.92(15)
C7 C8 C9 114.79(15)
C7 C8 H8A 108.0
O2 C8 C9 107.86(15)
O2 C8 H8A 108.0
C9 C8 H8A 108.0
C14 C13 C12 120.25(17)
C14 C13 H13A 119.9
C12 C13 H13A 119.9
H4A C4 C3 125.9
H4A C4 C5 125.9
C3 C4 C5 108.21(19)
C4 C3 H3A 126.6
C4 C3 C2 106.85(19)
H3A C3 C2 126.6
N C5 C6 122.24(17)
N C5 C4 106.55(17)
C6 C5 C4 131.17(18)
N C1 H1A 109.5
N C1 H1B 109.5
N C1 H1C 109.5
H1A C1 H1B 109.5
H1A C1 H1C 109.5
H1B C1 H1C 109.5
N C2 C3 110.03(18)
N C2 H2A 125.0
C3 C2 H2A 125.0

loop_
_geom_bond_atom_site_label_1
_geom_bond_atom_site_label_2
_geom_bond_distance
Cl2 C7 1.7856(18)
O4 C12 1.368(2)
O4 C15 1.428(2)
Cl1 C7 1.7852(18)
C7 C6 1.564(2)
C7 C8 1.545(3)
O1 C6 1.225(2)
O2 C8 1.412(2)
O2 H2 0.85(3)
C11 H11A 0.950
C11 C12 1.387(2)
C11 C10 1.385(3)
N C5 1.393(2)
N C1 1.458(3)
N C2 1.344(3)
C14 H14A 0.950
C14 C9 1.392(3)
C14 C13 1.381(3)
C12 C13 1.385(2)
C6 C5 1.427(3)
C9 C10 1.384(3)
C9 C8 1.508(2)
C10 H10A 0.950
C15 H15A 0.980
C15 H15B 0.980
C15 H15C 0.980
C8 H8A 1.000
C13 H13A 0.950
C4 H4A 0.950
C4 C3 1.388(3)
C4 C5 1.392(3)
C3 H3A 0.950
C3 C2 1.369(3)
C1 H1A 0.980
C1 H1B 0.980
C1 H1C 0.980
C2 H2A 0.950

loop_
_geom_hbond_atom_site_label_D
_geom_hbond_atom_site_label_H
_geom_hbond_atom_site_label_A
_geom_hbond_distance_DH
_geom_hbond_distance_HA
_geom_hbond_distance_DA
_geom_hbond_angle_DHA
_geom_hbond_site_symmetry_A
O2 H2 O1 0.85(3) 2.17(3) 2.772(2) 128(2) .
O2 H2 O4 0.85(3) 2.28(3) 2.9064(19) 131(2) 1_455

loop_
_geom_torsion_atom_site_label_1
_geom_torsion_atom_site_label_2
_geom_torsion_atom_site_label_3
_geom_torsion_atom_site_label_4
_geom_torsion
C15 O4 C12 C11 5.7(3)
C15 O4 C12 C13 -175.98(17)
C10 C11 C12 O4 178.77(17)
C10 C11 C12 C13 0.5(3)
Cl2 C7 C6 O1 -120.13(16)
Cl2 C7 C6 C5 58.86(19)
Cl1 C7 C6 O1 120.99(16)
Cl1 C7 C6 C5 -60.01(19)
C8 C7 C6 O1 -1.4(2)
C8 C7 C6 C5 177.61(15)
C13 C14 C9 C10 1.0(3)
C13 C14 C9 C8 177.34(17)
C14 C9 C10 C11 -1.0(3)
C8 C9 C10 C11 -177.32(17)
C12 C11 C10 C9 0.3(3)
C14 C9 C8 C7 102.5(2)
C14 C9 C8 O2 -134.64(17)
C10 C9 C8 C7 -81.3(2)
C10 C9 C8 O2 41.6(2)
Cl2 C7 C8 O2 -176.91(12)
Cl2 C7 C8 C9 -55.12(18)
Cl1 C7 C8 O2 -57.41(17)
Cl1 C7 C8 C9 64.38(17)
C6 C7 C8 O2 64.58(19)
C6 C7 C8 C9 -173.63(14)
C9 C14 C13 C12 -0.2(3)
O4 C12 C13 C14 -178.94(16)
C11 C12 C13 C14 -0.6(3)
C5 C4 C3 C2 0.6(2)
C3 C4 C5 N -0.5(2)
C3 C4 C5 C6 176.98(19)
C1 N C5 C6 0.9(3)
C1 N C5 C4 178.64(18)
C2 N C5 C6 -177.50(17)
C2 N C5 C4 0.3(2)
C7 C6 C5 N -177.72(16)
C7 C6 C5 C4 5.1(3)
O1 C6 C5 N 1.2(3)
O1 C6 C5 C4 -175.96(19)
C5 N C2 C3 0.1(2)
C1 N C2 C3 -178.39(18)
C4 C3 C2 N -0.4(2)
